data_1547167
loop_
_publ_author_name
'Shoyama, Kazutaka'
'Schmidt, David'
'Mahl, Magnus'
'W\"urthner, Frank'

_publ_section_title
;
 Electron-Poor Bowl-Shaped Polycyclic Aromatic Dicarboximides: Synthesis,
 Crystal Structures, and Optical and Redox Properties.
;
_journal_issue 19
_journal_name_full 'Organic letters'
_journal_page_first 5328
_journal_page_last 5331
_journal_paper_doi 10.1021/acs.orglett.7b02618
_journal_volume 19
_journal_year 2017
_chemical_formula_moiety 'C68 H48 N2 O4, 2(C7 H8)'
_chemical_formula_sum 'C82 H64 N2 O4'
_chemical_formula_weight 1141.35
_space_group_crystal_system monoclinic
_space_group_IT_number 14
_space_group_name_Hall '-P 2yn'
_space_group_name_H-M_alt 'P 1 21/n 1'
_symmetry_space_group_name_Hall '-P 2yn'
_symmetry_space_group_name_H-M 'P 1 21/n 1'
_atom_sites_solution_hydrogens geom
_audit_creation_method SHELXL-2014/7
_cell_angle_alpha 90
_cell_angle_beta 98.0086(12)
_cell_angle_gamma 90
_cell_formula_units_Z 4
_cell_length_a 13.4080(3)
_cell_length_b 14.6595(3)
_cell_length_c 31.3393(7)
_cell_measurement_reflns_used 9603
_cell_measurement_temperature 100(2)
_cell_measurement_theta_max 72.14
_cell_measurement_theta_min 3.33
_cell_volume 6099.8(2)
_computing_cell_refinement 'Bruker SAINT'
_computing_data_collection 'Bruker APEX3'
_computing_data_reduction 'Bruker SAINT'
_computing_molecular_graphics 'Bruker SHELXTL'
_computing_publication_material 'Bruker SHELXTL'
_computing_structure_refinement 'SHELXL-2014/7 (Sheldrick, 2014)'
_computing_structure_solution 'SHELXS-97 (Sheldrick 2008)'
_diffrn_ambient_temperature 100(2)
_diffrn_measured_fraction_theta_full 1.000
_diffrn_measured_fraction_theta_max 0.999
_diffrn_measurement_device_type Bruker-Kappa-D8Quest_Photon100
_diffrn_measurement_method omega_and_phi_scan
_diffrn_radiation_type CuK\a
_diffrn_radiation_wavelength 1.54178
_diffrn_reflns_av_R_equivalents 0.0545
_diffrn_reflns_av_unetI/netI 0.0196
_diffrn_reflns_Laue_measured_fraction_full 1.000
_diffrn_reflns_Laue_measured_fraction_max 0.999
_diffrn_reflns_limit_h_max 16
_diffrn_reflns_limit_h_min -16
_diffrn_reflns_limit_k_max 18
_diffrn_reflns_limit_k_min -18
_diffrn_reflns_limit_l_max 38
_diffrn_reflns_limit_l_min -37
_diffrn_reflns_number 162956
_diffrn_reflns_point_group_measured_fraction_full 1.000
_diffrn_reflns_point_group_measured_fraction_max 0.999
_diffrn_reflns_theta_full 67.679
_diffrn_reflns_theta_max 72.310
_diffrn_reflns_theta_min 2.848
_diffrn_source Cu/K(alpha)_ImuS_Microsource
_exptl_absorpt_coefficient_mu 0.589
_exptl_absorpt_correction_T_max 0.7536
_exptl_absorpt_correction_T_min 0.5531
_exptl_absorpt_correction_type multi-scan
_exptl_absorpt_process_details Bruker-SADABS
_exptl_crystal_colour orange
_exptl_crystal_density_diffrn 1.243
_exptl_crystal_description plate
_exptl_crystal_F_000 2408
_exptl_crystal_size_max 0.548
_exptl_crystal_size_mid 0.139
_exptl_crystal_size_min 0.082
_refine_diff_density_max 0.558
_refine_diff_density_min -0.551
_refine_diff_density_rms 0.051
_refine_ls_extinction_method none
_refine_ls_goodness_of_fit_ref 1.034
_refine_ls_hydrogen_treatment constr
_refine_ls_matrix_type full
_refine_ls_number_parameters 823
_refine_ls_number_reflns 12051
_refine_ls_number_restraints 129
_refine_ls_restrained_S_all 1.063
_refine_ls_R_factor_all 0.0653
_refine_ls_R_factor_gt 0.0554
_refine_ls_shift/su_max 0.001
_refine_ls_shift/su_mean 0.000
_refine_ls_structure_factor_coef Fsqd
_refine_ls_weighting_details 'w=1/[\s^2^(Fo^2^)+(0.0806P)^2^+3.7948P] where P=(Fo^2^+2Fc^2^)/3'
_refine_ls_weighting_scheme calc
_refine_ls_wR_factor_gt 0.1481
_refine_ls_wR_factor_ref 0.1564
_reflns_Friedel_coverage 0.000
_reflns_number_gt 10159
_reflns_number_total 12051
_reflns_threshold_expression 'I > 2\s(I)'
_cod_data_source_file ol7b02618_si_002.cif
_cod_data_source_block Bowl_2
_cod_depositor_comments 'Adding full bibliography for 1547166--1547167.cif.'
_cod_database_code 1547167
_shelx_shelxl_version_number 2014/7
_shelx_space_group_comment
;
The symmetry employed for this shelxl refinement is uniquely defined
by the following loop, which should always be used as a source of
symmetry information in preference to the above space-group names.
They are only intended as comments.
;
_shelx_estimated_absorpt_t_min 0.739
_shelx_estimated_absorpt_t_max 0.953

loop_
_space_group_symop_operation_xyz
'x, y, z'
'-x+1/2, y+1/2, -z+1/2'
'-x, -y, -z'
'x-1/2, -y-1/2, z-1/2'

loop_
_atom_site_label
_atom_site_type_symbol
_atom_site_fract_x
_atom_site_fract_y
_atom_site_fract_z
_atom_site_U_iso_or_equiv
_atom_site_adp_type
_atom_site_occupancy
_atom_site_site_symmetry_order
_atom_site_calc_flag
_atom_site_refinement_flags_posn
_atom_site_refinement_flags_adp
_atom_site_refinement_flags_occupancy
_atom_site_disorder_assembly
_atom_site_disorder_group
O1 O 0.28038(12) 0.47002(9) 0.14217(4) 0.0373(3) Uani 1 1 d . . . . .
O2 O 0.32626(13) 0.19061(9) 0.62183(5) 0.0463(4) Uani 1 1 d . . . . .
O3 O 0.31664(13) 0.45058(10) 0.69984(4) 0.0445(4) Uani 1 1 d . . . . .
O4 O 0.25545(11) 0.77849(8) 0.13209(4) 0.0347(3) Uani 1 1 d . . . . .
N1 N 0.27101(12) 0.62455(10) 0.13793(5) 0.0276(3) Uani 1 1 d . . . . .
N2 N 0.32343(12) 0.32119(10) 0.66056(5) 0.0305(3) Uani 1 1 d . . . . .
C1 C 0.25717(14) 0.54125(12) 0.15816(6) 0.0286(4) Uani 1 1 d . . . . .
C2 C 0.21517(14) 0.54454(11) 0.19901(5) 0.0265(4) Uani 1 1 d . . . . .
C3 C 0.20401(14) 0.46424(12) 0.22047(6) 0.0291(4) Uani 1 1 d . . . . .
H3 H 0.2219 0.4080 0.2085 0.035 Uiso 1 1 calc R U . . .
C4 C 0.16648(14) 0.46521(11) 0.25972(5) 0.0278(4) Uani 1 1 d . . . . .
H4 H 0.1598 0.4092 0.2743 0.033 Uiso 1 1 calc R U . . .
C5 C 0.13874(13) 0.54548(11) 0.27800(5) 0.0241(3) Uani 1 1 d . . . . .
C6 C 0.09865(13) 0.54586(11) 0.31927(5) 0.0236(3) Uani 1 1 d . . . . .
C7 C 0.10966(13) 0.47233(11) 0.34807(5) 0.0240(3) Uani 1 1 d . . . . .
H7 H 0.1370 0.4167 0.3393 0.029 Uiso 1 1 calc R U . . .
C8 C 0.08080(13) 0.47874(11) 0.39046(5) 0.0240(3) Uani 1 1 d . . . . .
C9 C 0.11952(13) 0.42495(11) 0.42764(5) 0.0246(3) Uani 1 1 d . . . . .
H9 H 0.1443 0.3653 0.4236 0.029 Uiso 1 1 calc R U . . .
C10 C 0.12140(13) 0.45860(11) 0.46939(5) 0.0239(3) Uani 1 1 d . . . . .
C11 C 0.16917(13) 0.41102(11) 0.50821(5) 0.0240(3) Uani 1 1 d . . . . .
C12 C 0.19252(14) 0.31885(12) 0.50784(5) 0.0284(4) Uani 1 1 d . . . . .
H12 H 0.1790 0.2856 0.4816 0.034 Uiso 1 1 calc R U . . .
C13 C 0.23548(15) 0.27403(12) 0.54521(6) 0.0307(4) Uani 1 1 d . . . . .
H13 H 0.2510 0.2109 0.5441 0.037 Uiso 1 1 calc R U . . .
C14 C 0.25570(14) 0.32002(12) 0.58373(5) 0.0277(4) Uani 1 1 d . . . . .
C15 C 0.30409(15) 0.27058(13) 0.62229(6) 0.0323(4) Uani 1 1 d . . . . .
C16 C 0.29914(15) 0.41314(13) 0.66504(6) 0.0323(4) Uani 1 1 d . . . . .
C17 C 0.25416(14) 0.46093(12) 0.62544(5) 0.0282(4) Uani 1 1 d . . . . .
C18 C 0.23439(15) 0.55255(13) 0.62764(6) 0.0321(4) Uani 1 1 d . . . . .
H18 H 0.2501 0.5841 0.6542 0.039 Uiso 1 1 calc R U . . .
C19 C 0.19125(15) 0.59936(12) 0.59087(6) 0.0306(4) Uani 1 1 d . . . . .
H19 H 0.1781 0.6628 0.5929 0.037 Uiso 1 1 calc R U . . .
C20 C 0.16702(13) 0.55618(11) 0.55139(5) 0.0249(3) Uani 1 1 d . . . . .
C21 C 0.11658(13) 0.60453(11) 0.51340(5) 0.0248(3) Uani 1 1 d . . . . .
C22 C 0.10695(14) 0.69937(11) 0.51062(5) 0.0271(4) Uani 1 1 d . . . . .
H22 H 0.1275 0.7351 0.5356 0.033 Uiso 1 1 calc R U . . .
C23 C 0.06712(14) 0.74460(12) 0.47131(5) 0.0268(4) Uani 1 1 d . . . . .
C24 C 0.08664(14) 0.83688(12) 0.45805(6) 0.0287(4) Uani 1 1 d . . . . .
H24 H 0.1049 0.8819 0.4795 0.034 Uiso 1 1 calc R U . . .
C25 C 0.07958(14) 0.86145(11) 0.41541(6) 0.0283(4) Uani 1 1 d . . . . .
H25 H 0.0936 0.9226 0.4082 0.034 Uiso 1 1 calc R U . . .
C26 C 0.05125(13) 0.79614(11) 0.38122(5) 0.0267(4) Uani 1 1 d . . . . .
C27 C 0.07679(13) 0.79758(11) 0.33805(5) 0.0260(3) Uani 1 1 d . . . . .
H27 H 0.0921 0.8544 0.3259 0.031 Uiso 1 1 calc R U . . .
C28 C 0.07982(13) 0.71851(11) 0.31354(5) 0.0245(3) Uani 1 1 d . . . . .
C29 C 0.11658(13) 0.71609(11) 0.27158(5) 0.0244(3) Uani 1 1 d . . . . .
C30 C 0.12179(14) 0.79381(11) 0.24652(5) 0.0269(4) Uani 1 1 d . . . . .
H30 H 0.0976 0.8501 0.2560 0.032 Uiso 1 1 calc R U . . .
C31 C 0.16182(14) 0.79107(11) 0.20760(5) 0.0271(4) Uani 1 1 d . . . . .
H31 H 0.1654 0.8454 0.1914 0.032 Uiso 1 1 calc R U . . .
C32 C 0.19603(13) 0.71038(11) 0.19265(5) 0.0252(3) Uani 1 1 d . . . . .
C33 C 0.24193(14) 0.70960(11) 0.15227(5) 0.0273(4) Uani 1 1 d . . . . .
C34 C 0.18615(13) 0.62836(11) 0.21579(5) 0.0241(3) Uani 1 1 d . . . . .
C35 C 0.14624(13) 0.62998(11) 0.25548(5) 0.0234(3) Uani 1 1 d . . . . .
C36 C 0.05899(13) 0.63138(11) 0.33186(5) 0.0238(3) Uani 1 1 d . . . . .
C37 C 0.01941(13) 0.63277(11) 0.37005(5) 0.0246(3) Uani 1 1 d . . . . .
C38 C 0.02996(12) 0.55758(11) 0.39868(5) 0.0237(3) Uani 1 1 d . . . . .
C39 C 0.03258(12) 0.59249(11) 0.44090(5) 0.0242(3) Uani 1 1 d . . . . .
C40 C 0.02383(13) 0.68860(12) 0.43842(5) 0.0252(3) Uani 1 1 d . . . . .
C41 C 0.01548(13) 0.71383(11) 0.39440(5) 0.0252(3) Uani 1 1 d . . . . .
C42 C 0.08494(13) 0.54928(11) 0.47592(5) 0.0236(3) Uani 1 1 d . . . . .
C43 C 0.18907(12) 0.46082(11) 0.54794(5) 0.0235(3) Uani 1 1 d . . . . .
C44 C 0.23263(13) 0.41388(11) 0.58576(5) 0.0250(3) Uani 1 1 d . . . . .
C51 C 0.31257(15) 0.61807(11) 0.09747(6) 0.0288(4) Uani 1 1 d . . . . .
C52 C 0.41590(15) 0.62727(12) 0.09820(6) 0.0312(4) Uani 1 1 d . . . . .
C53 C 0.45408(16) 0.61157(13) 0.05926(6) 0.0350(4) Uani 1 1 d . . . . .
H53 H 0.5243 0.6174 0.0584 0.042 Uiso 1 1 calc R U . . .
C54 C 0.39107(16) 0.58785(12) 0.02223(6) 0.0347(4) Uani 1 1 d . . . . .
H54 H 0.4183 0.5769 -0.0037 0.042 Uiso 1 1 calc R U . . .
C55 C 0.28863(16) 0.57997(12) 0.02273(6) 0.0342(4) Uani 1 1 d . . . . .
H55 H 0.2460 0.5637 -0.0029 0.041 Uiso 1 1 calc R U . . .
C56 C 0.24684(15) 0.59569(12) 0.06052(6) 0.0320(4) Uani 1 1 d . . . . .
C57 C 0.48563(16) 0.64998(14) 0.13911(6) 0.0389(4) Uani 1 1 d . . . . .
H57 H 0.4445 0.6808 0.1592 0.047 Uiso 1 1 calc R U . . .
C58 C 0.5305(2) 0.56360(18) 0.16147(8) 0.0599(7) Uani 1 1 d . . . . .
H58A H 0.4761 0.5224 0.1668 0.090 Uiso 1 1 calc R U . . .
H58B H 0.5708 0.5800 0.1889 0.090 Uiso 1 1 calc R U . . .
H58C H 0.5735 0.5331 0.1430 0.090 Uiso 1 1 calc R U . . .
C59 C 0.56875(17) 0.71558(16) 0.13094(8) 0.0470(5) Uani 1 1 d . . . . .
H59A H 0.6127 0.6860 0.1126 0.071 Uiso 1 1 calc R U . . .
H59B H 0.6083 0.7327 0.1585 0.071 Uiso 1 1 calc R U . . .
H59C H 0.5388 0.7704 0.1165 0.071 Uiso 1 1 calc R U . . .
C60 C 0.13384(16) 0.58718(16) 0.06006(6) 0.0418(5) Uani 1 1 d . . . . .
H60 H 0.1185 0.6041 0.0894 0.050 Uiso 1 1 calc R U . . .
C61 C 0.07779(19) 0.65415(19) 0.02772(8) 0.0534(6) Uani 1 1 d . . . . .
H61A H 0.0892 0.6375 -0.0015 0.080 Uiso 1 1 calc R U . . .
H61B H 0.1028 0.7161 0.0343 0.080 Uiso 1 1 calc R U . . .
H61C H 0.0055 0.6517 0.0297 0.080 Uiso 1 1 calc R U . . .
C62 C 0.0991(2) 0.48871(19) 0.05116(8) 0.0573(6) Uani 1 1 d . . . . .
H62A H 0.0269 0.4841 0.0530 0.086 Uiso 1 1 calc R U . . .
H62B H 0.1364 0.4482 0.0726 0.086 Uiso 1 1 calc R U . . .
H62C H 0.1116 0.4708 0.0223 0.086 Uiso 1 1 calc R U . . .
C71 C 0.37601(15) 0.27527(13) 0.69828(6) 0.0327(4) Uani 1 1 d . . . . .
C72 C 0.32042(16) 0.22546(14) 0.72448(6) 0.0367(4) Uani 1 1 d . . . . .
C73 C 0.37368(17) 0.18169(16) 0.76015(6) 0.0424(5) Uani 1 1 d . . . . .
H73 H 0.3384 0.1451 0.7781 0.051 Uiso 1 1 calc R U . . .
C74 C 0.47628(17) 0.19075(16) 0.76959(6) 0.0425(5) Uani 1 1 d . . . . .
H74 H 0.5111 0.1614 0.7943 0.051 Uiso 1 1 calc R U . . .
C75 C 0.52902(16) 0.24178(15) 0.74370(7) 0.0408(5) Uani 1 1 d . . . . .
H75 H 0.5999 0.2481 0.7510 0.049 Uiso 1 1 calc R U . . .
C76 C 0.48041(16) 0.28469(13) 0.70673(6) 0.0368(4) Uani 1 1 d . . . . .
C77 C 0.20643(17) 0.22168(17) 0.71749(7) 0.0450(5) Uani 1 1 d . . . . .
H77 H 0.1822 0.2524 0.6895 0.054 Uiso 1 1 calc R U . . .
C78 C 0.1679(2) 0.1248(2) 0.71485(13) 0.0832(11) Uani 1 1 d . . . . .
H78A H 0.1897 0.0944 0.6899 0.125 Uiso 1 1 calc R U . . .
H78B H 0.0941 0.1252 0.7118 0.125 Uiso 1 1 calc R U . . .
H78C H 0.1948 0.0920 0.7412 0.125 Uiso 1 1 calc R U . . .
C79 C 0.1663(2) 0.2752(3) 0.75320(9) 0.0871(12) Uani 1 1 d . . . . .
H79A H 0.1923 0.3378 0.7537 0.131 Uiso 1 1 calc R U . . .
H79B H 0.1883 0.2459 0.7810 0.131 Uiso 1 1 calc R U . . .
H79C H 0.0926 0.2765 0.7478 0.131 Uiso 1 1 calc R U . . .
C80 C 0.54100(17) 0.33950(16) 0.67856(8) 0.0475(5) Uani 1 1 d . . . . .
H80 H 0.4959 0.3542 0.6513 0.057 Uiso 1 1 calc R U . . .
C81 C 0.63005(19) 0.28542(19) 0.66664(9) 0.0571(6) Uani 1 1 d . . . . .
H81A H 0.6056 0.2296 0.6514 0.086 Uiso 1 1 calc R U . . .
H81B H 0.6752 0.2694 0.6929 0.086 Uiso 1 1 calc R U . . .
H81C H 0.6666 0.3225 0.6479 0.086 Uiso 1 1 calc R U . . .
C82 C 0.5762(2) 0.43027(18) 0.70029(11) 0.0675(8) Uani 1 1 d . . . . .
H82A H 0.6129 0.4656 0.6810 0.101 Uiso 1 1 calc R U . . .
H82B H 0.6207 0.4179 0.7272 0.101 Uiso 1 1 calc R U . . .
H82C H 0.5176 0.4651 0.7065 0.101 Uiso 1 1 calc R U . . .
C91 C 0.5782(3) 0.0006(2) 0.32256(11) 0.0853(11) Uani 1 1 d D . . . .
H91A H 0.5885 -0.0611 0.3344 0.128 Uiso 1 1 calc R U . . .
H91B H 0.6208 0.0097 0.2999 0.128 Uiso 1 1 calc R U . . .
H91C H 0.5073 0.0084 0.3104 0.128 Uiso 1 1 calc R U . . .
C92 C 0.6059(2) 0.06984(16) 0.35808(8) 0.0552(6) Uani 1 1 d D . . . .
C93 C 0.6643(2) 0.04658(18) 0.39660(9) 0.0629(7) Uani 1 1 d D . . . .
H93 H 0.6870 -0.0145 0.4012 0.075 Uiso 1 1 calc R U . . .
C94 C 0.6902(2) 0.11112(19) 0.42853(8) 0.0627(7) Uani 1 1 d D . . . .
H94 H 0.7311 0.0944 0.4546 0.075 Uiso 1 1 calc R U . . .
C95 C 0.6563(2) 0.19996(19) 0.42247(9) 0.0626(7) Uani 1 1 d D . . . .
H95 H 0.6727 0.2441 0.4445 0.075 Uiso 1 1 calc R U . . .
C96 C 0.5985(2) 0.22411(19) 0.38416(9) 0.0621(7) Uani 1 1 d D . . . .
H96 H 0.5763 0.2853 0.3795 0.075 Uiso 1 1 calc R U . . .
C97 C 0.5731(2) 0.15893(16) 0.35269(8) 0.0541(6) Uani 1 1 d D . . . .
H97 H 0.5321 0.1758 0.3267 0.065 Uiso 1 1 calc R U . . .
C101 C 0.5242(8) 0.4578(6) 0.4298(4) 0.119(2) Uani 0.458(5) 1 d DG U P A 1
H10A H 0.5831 0.4789 0.4173 0.179 Uiso 0.458(5) 1 calc R U P A 1
H10B H 0.4866 0.4135 0.4103 0.179 Uiso 0.458(5) 1 calc R U P A 1
H10C H 0.5462 0.4289 0.4577 0.179 Uiso 0.458(5) 1 calc R U P A 1
C102 C 0.4563(4) 0.5393(4) 0.4360(2) 0.086(2) Uani 0.458(5) 1 d DG U P A 1
C103 C 0.3518(4) 0.5377(4) 0.4271(2) 0.0925(15) Uani 0.458(5) 1 d DG U P A 1
H103 H 0.3181 0.4830 0.4173 0.111 Uiso 0.458(5) 1 calc R U P A 1
C104 C 0.2967(3) 0.6162(5) 0.4324(2) 0.079(2) Uani 0.458(5) 1 d DG U P A 1
H104 H 0.2253 0.6151 0.4263 0.094 Uiso 0.458(5) 1 calc R U P A 1
C105 C 0.3461(5) 0.6962(4) 0.4467(3) 0.147(2) Uani 0.458(5) 1 d DG U P A 1
H105 H 0.3084 0.7498 0.4504 0.176 Uiso 0.458(5) 1 calc R U P A 1
C106 C 0.4506(5) 0.6977(4) 0.4557(3) 0.104(3) Uani 0.458(5) 1 d DG U P A 1
H106 H 0.4843 0.7524 0.4655 0.125 Uiso 0.458(5) 1 calc R U P A 1
C107 C 0.5057(3) 0.6193(5) 0.4503(2) 0.122(2) Uani 0.458(5) 1 d DG U P A 1
H107 H 0.5771 0.6203 0.4564 0.146 Uiso 0.458(5) 1 calc R U P A 1
C201 C 0.3441(9) 0.7077(6) 0.4496(4) 0.147(2) Uani 0.542(5) 1 d D U P A 2
H20A H 0.2732 0.7004 0.4374 0.220 Uiso 0.542(5) 1 calc R U P A 2
H20B H 0.3740 0.7571 0.4345 0.220 Uiso 0.542(5) 1 calc R U P A 2
H20C H 0.3489 0.7227 0.4803 0.220 Uiso 0.542(5) 1 calc R U P A 2
C202 C 0.4011(4) 0.6183(3) 0.44423(17) 0.096(2) Uani 0.542(5) 1 d DG U P A 2
C203 C 0.5024(4) 0.5980(5) 0.45635(19) 0.122(2) Uani 0.542(5) 1 d DG U P A 2
H203 H 0.5469 0.6433 0.4696 0.146 Uiso 0.542(5) 1 calc R U P A 2
C204 C 0.5385(3) 0.5113(5) 0.4490(2) 0.131(4) Uani 0.542(5) 1 d DG U P A 2
H204 H 0.6077 0.4975 0.4573 0.157 Uiso 0.542(5) 1 calc R U P A 2
C205 C 0.4733(5) 0.4450(4) 0.4295(2) 0.119(2) Uani 0.542(5) 1 d DG U P A 2
H205 H 0.4980 0.3858 0.4245 0.143 Uiso 0.542(5) 1 calc R U P A 2
C206 C 0.3721(5) 0.4653(4) 0.4174(2) 0.114(3) Uani 0.542(5) 1 d DG U P A 2
H206 H 0.3275 0.4200 0.4041 0.137 Uiso 0.542(5) 1 calc R U P A 2
C207 C 0.3360(3) 0.5520(4) 0.42477(19) 0.0925(15) Uani 0.542(5) 1 d DG U P A 2
H207 H 0.2668 0.5659 0.4165 0.111 Uiso 0.542(5) 1 calc R U P A 2

loop_
_atom_site_aniso_label
_atom_site_aniso_U_11
_atom_site_aniso_U_22
_atom_site_aniso_U_33
_atom_site_aniso_U_23
_atom_site_aniso_U_13
_atom_site_aniso_U_12
O1 0.0636(9) 0.0238(6) 0.0287(7) -0.0007(5) 0.0210(6) 0.0027(6)
O2 0.0739(11) 0.0289(7) 0.0313(7) 0.0003(6) -0.0089(7) 0.0106(7)
O3 0.0674(10) 0.0401(8) 0.0222(7) -0.0048(6) -0.0073(6) 0.0098(7)
O4 0.0561(8) 0.0237(6) 0.0274(6) 0.0030(5) 0.0165(6) -0.0022(6)
N1 0.0411(8) 0.0232(7) 0.0205(7) 0.0006(5) 0.0116(6) -0.0011(6)
N2 0.0381(8) 0.0298(8) 0.0218(7) 0.0018(6) -0.0025(6) 0.0027(6)
C1 0.0404(10) 0.0236(8) 0.0233(8) 0.0010(6) 0.0092(7) -0.0002(7)
C2 0.0362(9) 0.0236(8) 0.0206(8) -0.0005(6) 0.0065(7) -0.0007(7)
C3 0.0421(10) 0.0215(8) 0.0250(8) -0.0017(6) 0.0100(7) -0.0006(7)
C4 0.0418(10) 0.0209(8) 0.0218(8) 0.0015(6) 0.0081(7) -0.0023(7)
C5 0.0306(8) 0.0235(8) 0.0182(8) -0.0002(6) 0.0037(6) -0.0020(6)
C6 0.0300(8) 0.0221(8) 0.0186(8) -0.0012(6) 0.0032(6) -0.0029(6)
C7 0.0338(9) 0.0199(7) 0.0188(8) -0.0025(6) 0.0050(6) -0.0044(6)
C8 0.0322(9) 0.0207(7) 0.0190(8) -0.0006(6) 0.0031(6) -0.0064(6)
C9 0.0336(9) 0.0204(7) 0.0201(8) 0.0011(6) 0.0054(6) -0.0037(6)
C10 0.0304(8) 0.0215(8) 0.0208(8) 0.0004(6) 0.0070(6) -0.0040(6)
C11 0.0297(8) 0.0229(8) 0.0201(8) -0.0002(6) 0.0061(6) -0.0030(6)
C12 0.0406(10) 0.0242(8) 0.0201(8) -0.0013(6) 0.0031(7) -0.0008(7)
C13 0.0435(10) 0.0225(8) 0.0254(9) -0.0002(7) 0.0025(7) 0.0025(7)
C14 0.0340(9) 0.0260(8) 0.0227(8) 0.0031(7) 0.0022(7) -0.0003(7)
C15 0.0410(10) 0.0285(9) 0.0258(9) 0.0007(7) -0.0008(7) 0.0011(7)
C16 0.0399(10) 0.0318(9) 0.0241(9) -0.0010(7) 0.0008(7) 0.0028(8)
C17 0.0329(9) 0.0299(9) 0.0216(8) -0.0006(7) 0.0026(7) 0.0008(7)
C18 0.0459(11) 0.0308(9) 0.0191(8) -0.0044(7) 0.0024(7) 0.0011(8)
C19 0.0454(10) 0.0244(8) 0.0226(8) -0.0018(7) 0.0065(7) 0.0020(7)
C20 0.0319(9) 0.0240(8) 0.0197(8) 0.0002(6) 0.0071(6) -0.0020(7)
C21 0.0313(8) 0.0250(8) 0.0197(8) -0.0004(6) 0.0091(6) -0.0003(6)
C22 0.0394(10) 0.0239(8) 0.0193(8) -0.0022(6) 0.0089(7) 0.0018(7)
C23 0.0365(9) 0.0240(8) 0.0219(8) -0.0003(6) 0.0116(7) 0.0040(7)
C24 0.0416(10) 0.0219(8) 0.0243(8) -0.0018(6) 0.0102(7) 0.0044(7)
C25 0.0403(10) 0.0215(8) 0.0250(8) 0.0003(6) 0.0108(7) 0.0055(7)
C26 0.0345(9) 0.0235(8) 0.0232(8) 0.0013(6) 0.0082(7) 0.0069(7)
C27 0.0357(9) 0.0219(8) 0.0213(8) 0.0031(6) 0.0065(7) 0.0039(7)
C28 0.0292(8) 0.0237(8) 0.0206(8) 0.0023(6) 0.0038(6) 0.0027(6)
C29 0.0311(9) 0.0225(8) 0.0195(8) 0.0005(6) 0.0029(6) 0.0004(6)
C30 0.0374(9) 0.0219(8) 0.0218(8) 0.0003(6) 0.0058(7) 0.0021(7)
C31 0.0380(9) 0.0224(8) 0.0209(8) 0.0028(6) 0.0045(7) -0.0014(7)
C32 0.0339(9) 0.0228(8) 0.0196(8) 0.0012(6) 0.0054(6) -0.0028(7)
C33 0.0383(9) 0.0234(8) 0.0212(8) 0.0004(6) 0.0075(7) -0.0026(7)
C34 0.0307(8) 0.0226(8) 0.0192(8) 0.0003(6) 0.0036(6) -0.0014(6)
C35 0.0291(8) 0.0217(8) 0.0192(8) -0.0006(6) 0.0032(6) -0.0015(6)
C36 0.0284(8) 0.0236(8) 0.0190(8) 0.0005(6) 0.0022(6) -0.0008(6)
C37 0.0276(8) 0.0244(8) 0.0216(8) 0.0007(6) 0.0030(6) -0.0007(6)
C38 0.0275(8) 0.0247(8) 0.0192(8) 0.0007(6) 0.0040(6) -0.0035(6)
C39 0.0278(8) 0.0245(8) 0.0216(8) 0.0009(6) 0.0083(6) -0.0017(6)
C40 0.0299(8) 0.0259(8) 0.0218(8) 0.0015(6) 0.0100(6) 0.0042(7)
C41 0.0293(8) 0.0266(8) 0.0208(8) 0.0017(6) 0.0069(6) 0.0052(7)
C42 0.0297(8) 0.0235(8) 0.0189(8) 0.0015(6) 0.0083(6) -0.0024(6)
C43 0.0267(8) 0.0241(8) 0.0202(8) 0.0007(6) 0.0055(6) -0.0017(6)
C44 0.0282(8) 0.0261(8) 0.0209(8) -0.0009(6) 0.0046(6) -0.0029(7)
C51 0.0460(10) 0.0204(8) 0.0228(8) 0.0011(6) 0.0149(7) -0.0004(7)
C52 0.0446(10) 0.0230(8) 0.0280(9) 0.0023(7) 0.0120(8) -0.0029(7)
C53 0.0458(11) 0.0279(9) 0.0352(10) 0.0031(7) 0.0194(8) -0.0024(8)
C54 0.0569(12) 0.0241(8) 0.0270(9) 0.0031(7) 0.0198(8) 0.0012(8)
C55 0.0552(12) 0.0265(9) 0.0225(9) 0.0017(7) 0.0108(8) 0.0002(8)
C56 0.0450(11) 0.0276(9) 0.0252(9) 0.0018(7) 0.0112(7) -0.0004(8)
C57 0.0451(11) 0.0386(10) 0.0342(10) -0.0040(8) 0.0099(8) -0.0077(9)
C58 0.0724(17) 0.0541(14) 0.0474(14) 0.0118(11) -0.0125(12) -0.0129(13)
C59 0.0468(12) 0.0471(12) 0.0492(13) -0.0074(10) 0.0140(10) -0.0110(10)
C60 0.0443(11) 0.0557(13) 0.0265(10) -0.0036(9) 0.0086(8) -0.0049(10)
C61 0.0485(13) 0.0650(15) 0.0463(13) -0.0030(11) 0.0046(10) 0.0065(11)
C62 0.0583(15) 0.0657(16) 0.0474(13) 0.0018(12) 0.0058(11) -0.0218(12)
C71 0.0419(10) 0.0316(9) 0.0223(8) 0.0005(7) -0.0035(7) 0.0044(8)
C72 0.0415(11) 0.0412(10) 0.0261(9) 0.0030(8) 0.0000(8) 0.0046(8)
C73 0.0482(12) 0.0523(12) 0.0266(10) 0.0085(9) 0.0050(8) 0.0071(10)
C74 0.0485(12) 0.0509(12) 0.0261(9) 0.0056(9) -0.0021(8) 0.0145(10)
C75 0.0414(11) 0.0432(11) 0.0344(10) 0.0005(9) -0.0066(8) 0.0063(9)
C76 0.0418(11) 0.0331(10) 0.0329(10) 0.0013(8) -0.0041(8) 0.0016(8)
C77 0.0419(11) 0.0592(14) 0.0326(10) 0.0121(9) 0.0002(8) 0.0005(10)
C78 0.0507(16) 0.0712(19) 0.119(3) 0.0416(19) -0.0200(16) -0.0157(14)
C79 0.0447(15) 0.165(4) 0.0503(16) -0.0190(19) 0.0034(12) 0.0207(19)
C80 0.0422(12) 0.0455(12) 0.0511(13) 0.0134(10) -0.0064(10) -0.0042(9)
C81 0.0468(13) 0.0672(16) 0.0566(15) 0.0176(12) 0.0045(11) -0.0050(12)
C82 0.0564(15) 0.0454(14) 0.095(2) 0.0116(14) -0.0105(14) -0.0113(12)
C91 0.101(3) 0.0560(17) 0.084(2) -0.0119(15) -0.0361(19) 0.0161(16)
C92 0.0585(15) 0.0466(13) 0.0569(15) 0.0037(11) -0.0047(11) -0.0020(11)
C93 0.0716(18) 0.0486(14) 0.0634(16) 0.0113(12) -0.0083(13) -0.0082(12)
C94 0.0689(17) 0.0699(17) 0.0475(14) 0.0104(12) 0.0021(12) -0.0229(14)
C95 0.0656(17) 0.0655(17) 0.0599(16) -0.0105(13) 0.0199(13) -0.0199(13)
C96 0.0655(17) 0.0507(14) 0.0722(18) -0.0011(13) 0.0165(14) -0.0027(12)
C97 0.0549(14) 0.0494(13) 0.0576(15) 0.0039(11) 0.0056(11) 0.0017(11)
C101 0.123(6) 0.110(4) 0.149(5) 0.011(4) 0.103(5) 0.002(4)
C102 0.084(5) 0.097(5) 0.085(5) -0.001(4) 0.036(4) -0.018(4)
C103 0.075(3) 0.112(3) 0.090(3) 0.017(2) 0.012(2) -0.036(3)
C104 0.059(4) 0.109(6) 0.075(4) -0.006(4) 0.033(3) -0.017(4)
C105 0.183(5) 0.159(5) 0.115(4) 0.016(4) 0.078(4) 0.011(4)
C106 0.120(6) 0.081(5) 0.109(6) -0.042(4) 0.006(5) -0.031(5)
C107 0.121(3) 0.153(4) 0.090(3) 0.000(3) 0.010(3) -0.095(4)
C201 0.183(5) 0.159(5) 0.115(4) 0.016(4) 0.078(4) 0.011(4)
C202 0.095(5) 0.132(6) 0.072(4) 0.025(4) 0.048(3) 0.008(4)
C203 0.121(3) 0.153(4) 0.090(3) 0.000(3) 0.010(3) -0.095(4)
C204 0.067(4) 0.205(9) 0.125(6) 0.070(6) 0.033(4) 0.014(5)
C205 0.123(6) 0.110(4) 0.149(5) 0.011(4) 0.103(5) 0.002(4)
C206 0.118(6) 0.121(6) 0.108(5) -0.009(5) 0.036(5) -0.013(5)
C207 0.075(3) 0.112(3) 0.090(3) 0.017(2) 0.012(2) -0.036(3)

loop_
_atom_type_symbol
_atom_type_description
_atom_type_scat_dispersion_real
_atom_type_scat_dispersion_imag
_atom_type_scat_source
C C 0.0181 0.0091 'International Tables Vol C Tables 4.2.6.8 and 6.1.1.4'
H H 0.0000 0.0000 'International Tables Vol C Tables 4.2.6.8 and 6.1.1.4'
N N 0.0311 0.0180 'International Tables Vol C Tables 4.2.6.8 and 6.1.1.4'
O O 0.0492 0.0322 'International Tables Vol C Tables 4.2.6.8 and 6.1.1.4'

loop_
_geom_angle_atom_site_label_1
_geom_angle_atom_site_label_2
_geom_angle_atom_site_label_3
_geom_angle
C33 N1 C1 124.84(14)
C33 N1 C51 119.67(13)
C1 N1 C51 115.34(14)
C16 N2 C15 125.28(15)
C16 N2 C71 117.24(14)
C15 N2 C71 117.45(15)
O1 C1 N1 120.29(15)
O1 C1 C2 122.52(16)
N1 C1 C2 117.18(15)
C3 C2 C34 120.57(15)
C3 C2 C1 118.65(15)
C34 C2 C1 120.78(15)
C2 C3 C4 120.07(16)
C2 C3 H3 120.0
C4 C3 H3 120.0
C5 C4 C3 121.74(15)
C5 C4 H4 119.1
C3 C4 H4 119.1
C4 C5 C35 119.29(15)
C4 C5 C6 121.40(15)
C35 C5 C6 119.28(15)
C7 C6 C36 120.26(15)
C7 C6 C5 123.11(15)
C36 C6 C5 116.08(14)
C6 C7 C8 121.84(15)
C6 C7 H7 119.1
C8 C7 H7 119.1
C38 C8 C7 115.43(15)
C38 C8 C9 115.93(15)
C7 C8 C9 126.72(16)
C10 C9 C8 121.45(15)
C10 C9 H9 119.3
C8 C9 H9 119.3
C9 C10 C42 119.82(15)
C9 C10 C11 123.87(15)
C42 C10 C11 115.96(14)
C12 C11 C43 119.17(15)
C12 C11 C10 121.89(15)
C43 C11 C10 118.91(15)
C11 C12 C13 121.26(16)
C11 C12 H12 119.4
C13 C12 H12 119.4
C14 C13 C12 120.89(16)
C14 C13 H13 119.6
C12 C13 H13 119.6
C13 C14 C44 119.91(16)
C13 C14 C15 119.14(16)
C44 C14 C15 120.93(16)
O2 C15 N2 120.41(17)
O2 C15 C14 123.04(17)
N2 C15 C14 116.55(16)
O3 C16 N2 120.50(16)
O3 C16 C17 123.01(17)
N2 C16 C17 116.48(15)
C18 C17 C44 120.23(16)
C18 C17 C16 118.73(16)
C44 C17 C16 121.04(16)
C17 C18 C19 120.03(16)
C17 C18 H18 120.0
C19 C18 H18 120.0
C20 C19 C18 122.05(16)
C20 C19 H19 119.0
C18 C19 H19 119.0
C19 C20 C43 119.08(15)
C19 C20 C21 121.83(15)
C43 C20 C21 119.06(15)
C22 C21 C42 119.61(15)
C22 C21 C20 123.99(15)
C42 C21 C20 116.10(15)
C21 C22 C23 122.21(15)
C21 C22 H22 118.9
C23 C22 H22 118.9
C40 C23 C22 115.69(15)
C40 C23 C24 114.51(15)
C22 C23 C24 128.08(16)
C25 C24 C23 122.17(16)
C25 C24 H24 118.9
C23 C24 H24 118.9
C24 C25 C26 121.46(16)
C24 C25 H25 119.3
C26 C25 H25 119.3
C41 C26 C27 115.53(15)
C41 C26 C25 114.96(15)
C27 C26 C25 127.81(16)
C28 C27 C26 122.27(15)
C28 C27 H27 118.9
C26 C27 H27 118.9
C27 C28 C36 119.63(15)
C27 C28 C29 123.57(15)
C36 C28 C29 116.28(14)
C30 C29 C35 118.90(15)
C30 C29 C28 122.39(15)
C35 C29 C28 118.70(14)
C29 C30 C31 121.60(16)
C29 C30 H30 119.2
C31 C30 H30 119.2
C32 C31 C30 120.56(15)
C32 C31 H31 119.7
C30 C31 H31 119.7
C31 C32 C34 119.70(15)
C31 C32 C33 119.72(15)
C34 C32 C33 120.59(15)
O4 C33 N1 120.23(15)
O4 C33 C32 123.11(15)
N1 C33 C32 116.66(14)
C2 C34 C32 119.77(15)
C2 C34 C35 119.81(15)
C32 C34 C35 120.41(15)
C34 C35 C5 118.46(15)
C34 C35 C29 118.60(14)
C5 C35 C29 122.93(15)
C37 C36 C6 116.99(15)
C37 C36 C28 116.91(15)
C6 C36 C28 124.24(15)
C36 C37 C38 121.56(15)
C36 C37 C41 121.92(15)
C38 C37 C41 108.64(14)
C8 C38 C39 121.83(15)
C8 C38 C37 122.72(15)
C39 C38 C37 107.36(14)
C42 C39 C38 121.62(15)
C42 C39 C40 122.19(16)
C38 C39 C40 108.53(14)
C23 C40 C39 121.87(16)
C23 C40 C41 122.64(16)
C39 C40 C41 107.94(15)
C26 C41 C37 122.03(15)
C26 C41 C40 122.33(16)
C37 C41 C40 107.54(14)
C39 C42 C10 117.27(15)
C39 C42 C21 116.87(15)
C10 C42 C21 124.55(15)
C44 C43 C20 118.22(15)
C44 C43 C11 118.77(15)
C20 C43 C11 123.01(15)
C14 C44 C17 119.63(16)
C14 C44 C43 120.00(15)
C17 C44 C43 120.36(16)
C52 C51 C56 123.40(16)
C52 C51 N1 118.74(16)
C56 C51 N1 117.65(16)
C51 C52 C53 116.92(18)
C51 C52 C57 122.13(16)
C53 C52 C57 120.93(18)
C54 C53 C52 121.07(19)
C54 C53 H53 119.5
C52 C53 H53 119.5
C55 C54 C53 120.29(17)
C55 C54 H54 119.9
C53 C54 H54 119.9
C54 C55 C56 120.84(18)
C54 C55 H55 119.6
C56 C55 H55 119.6
C51 C56 C55 117.46(18)
C51 C56 C60 122.83(16)
C55 C56 C60 119.71(17)
C52 C57 C59 112.14(17)
C52 C57 C58 111.28(17)
C59 C57 C58 110.5(2)
C52 C57 H57 107.6
C59 C57 H57 107.6
C58 C57 H57 107.6
C57 C58 H58A 109.5
C57 C58 H58B 109.5
H58A C58 H58B 109.5
C57 C58 H58C 109.5
H58A C58 H58C 109.5
H58B C58 H58C 109.5
C57 C59 H59A 109.5
C57 C59 H59B 109.5
H59A C59 H59B 109.5
C57 C59 H59C 109.5
H59A C59 H59C 109.5
H59B C59 H59C 109.5
C56 C60 C62 110.95(19)
C56 C60 C61 110.54(18)
C62 C60 C61 112.04(19)
C56 C60 H60 107.7
C62 C60 H60 107.7
C61 C60 H60 107.7
C60 C61 H61A 109.5
C60 C61 H61B 109.5
H61A C61 H61B 109.5
C60 C61 H61C 109.5
H61A C61 H61C 109.5
H61B C61 H61C 109.5
C60 C62 H62A 109.5
C60 C62 H62B 109.5
H62A C62 H62B 109.5
C60 C62 H62C 109.5
H62A C62 H62C 109.5
H62B C62 H62C 109.5
C72 C71 C76 123.11(17)
C72 C71 N2 118.95(17)
C76 C71 N2 117.93(17)
C71 C72 C73 117.23(19)
C71 C72 C77 123.17(17)
C73 C72 C77 119.50(19)
C74 C73 C72 120.9(2)
C74 C73 H73 119.5
C72 C73 H73 119.5
C75 C74 C73 120.63(19)
C75 C74 H74 119.7
C73 C74 H74 119.7
C74 C75 C76 121.1(2)
C74 C75 H75 119.4
C76 C75 H75 119.4
C71 C76 C75 116.91(19)
C71 C76 C80 123.27(17)
C75 C76 C80 119.81(19)
C78 C77 C72 111.9(2)
C78 C77 C79 111.8(3)
C72 C77 C79 109.1(2)
C78 C77 H77 108.0
C72 C77 H77 108.0
C79 C77 H77 108.0
C77 C78 H78A 109.5
C77 C78 H78B 109.5
H78A C78 H78B 109.5
C77 C78 H78C 109.5
H78A C78 H78C 109.5
H78B C78 H78C 109.5
C77 C79 H79A 109.5
C77 C79 H79B 109.5
H79A C79 H79B 109.5
C77 C79 H79C 109.5
H79A C79 H79C 109.5
H79B C79 H79C 109.5
C76 C80 C81 111.72(19)
C76 C80 C82 111.0(2)
C81 C80 C82 110.9(2)
C76 C80 H80 107.7
C81 C80 H80 107.7
C82 C80 H80 107.7
C80 C81 H81A 109.5
C80 C81 H81B 109.5
H81A C81 H81B 109.5
C80 C81 H81C 109.5
H81A C81 H81C 109.5
H81B C81 H81C 109.5
C80 C82 H82A 109.5
C80 C82 H82B 109.5
H82A C82 H82B 109.5
C80 C82 H82C 109.5
H82A C82 H82C 109.5
H82B C82 H82C 109.5
C92 C91 H91A 109.5
C92 C91 H91B 109.5
H91A C91 H91B 109.5
C92 C91 H91C 109.5
H91A C91 H91C 109.5
H91B C91 H91C 109.5
C97 C92 C93 118.1(2)
C97 C92 C91 120.2(2)
C93 C92 C91 121.7(2)
C94 C93 C92 121.0(2)
C94 C93 H93 119.5
C92 C93 H93 119.5
C95 C94 C93 120.0(2)
C95 C94 H94 120.0
C93 C94 H94 120.0
C96 C95 C94 119.6(3)
C96 C95 H95 120.2
C94 C95 H95 120.2
C95 C96 C97 119.7(3)
C95 C96 H96 120.1
C97 C96 H96 120.1
C92 C97 C96 121.6(2)
C92 C97 H97 119.2
C96 C97 H97 119.2
C102 C101 H10A 109.5
C102 C101 H10B 109.5
H10A C101 H10B 109.5
C102 C101 H10C 109.5
H10A C101 H10C 109.5
H10B C101 H10C 109.5
C103 C102 C107 120.0
C103 C102 C101 124.2(6)
C107 C102 C101 115.8(6)
C104 C103 C102 120.0
C104 C103 H103 120.0
C102 C103 H103 120.0
C103 C104 C105 120.0
C103 C104 H104 120.0
C105 C104 H104 120.0
C106 C105 C104 120.0
C106 C105 H105 120.0
C104 C105 H105 120.0
C105 C106 C107 120.0
C105 C106 H106 120.0
C107 C106 H106 120.0
C106 C107 C102 120.0
C106 C107 H107 120.0
C102 C107 H107 120.0
C202 C201 H20A 109.5
C202 C201 H20B 109.5
H20A C201 H20B 109.5
C202 C201 H20C 109.5
H20A C201 H20C 109.5
H20B C201 H20C 109.5
C203 C202 C207 120.0
C203 C202 C201 129.3(6)
C207 C202 C201 110.7(6)
C202 C203 C204 120.0
C202 C203 H203 120.0
C204 C203 H203 120.0
C205 C204 C203 120.0
C205 C204 H204 120.0
C203 C204 H204 120.0
C204 C205 C206 120.0
C204 C205 H205 120.0
C206 C205 H205 120.0
C207 C206 C205 120.0
C207 C206 H206 120.0
C205 C206 H206 120.0
C206 C207 C202 120.0
C206 C207 H207 120.0
C202 C207 H207 120.0

loop_
_geom_bond_atom_site_label_1
_geom_bond_atom_site_label_2
_geom_bond_distance
O1 C1 1.217(2)
O2 C15 1.210(2)
O3 C16 1.214(2)
O4 C33 1.219(2)
N1 C33 1.399(2)
N1 C1 1.400(2)
N1 C51 1.457(2)
N2 C16 1.398(2)
N2 C15 1.403(2)
N2 C71 1.455(2)
C1 C2 1.470(2)
C2 C3 1.374(2)
C2 C34 1.412(2)
C3 C4 1.392(2)
C3 H3 0.9500
C4 C5 1.382(2)
C4 H4 0.9500
C5 C35 1.436(2)
C5 C6 1.468(2)
C6 C7 1.400(2)
C6 C36 1.438(2)
C7 C8 1.438(2)
C7 H7 0.9500
C8 C38 1.384(2)
C8 C9 1.442(2)
C9 C10 1.395(2)
C9 H9 0.9500
C10 C42 1.441(2)
C10 C11 1.470(2)
C11 C12 1.387(2)
C11 C43 1.436(2)
C12 C13 1.395(2)
C12 H12 0.9500
C13 C14 1.376(2)
C13 H13 0.9500
C14 C44 1.414(2)
C14 C15 1.479(2)
C16 C17 1.479(2)
C17 C18 1.373(3)
C17 C44 1.416(2)
C18 C19 1.396(2)
C18 H18 0.9500
C19 C20 1.387(2)
C19 H19 0.9500
C20 C43 1.436(2)
C20 C21 1.467(2)
C21 C22 1.398(2)
C21 C42 1.441(2)
C22 C23 1.435(2)
C22 H22 0.9500
C23 C40 1.381(2)
C23 C24 1.450(2)
C24 C25 1.374(2)
C24 H24 0.9500
C25 C26 1.448(2)
C25 H25 0.9500
C26 C41 1.383(2)
C26 C27 1.441(2)
C27 C28 1.394(2)
C27 H27 0.9500
C28 C36 1.444(2)
C28 C29 1.468(2)
C29 C30 1.391(2)
C29 C35 1.436(2)
C30 C31 1.400(2)
C30 H30 0.9500
C31 C32 1.374(2)
C31 H31 0.9500
C32 C34 1.420(2)
C32 C33 1.482(2)
C34 C35 1.421(2)
C36 C37 1.375(2)
C37 C38 1.416(2)
C37 C41 1.417(2)
C38 C39 1.415(2)
C39 C42 1.372(2)
C39 C40 1.415(2)
C40 C41 1.418(2)
C43 C44 1.423(2)
C51 C52 1.389(3)
C51 C56 1.393(3)
C52 C53 1.406(3)
C52 C57 1.515(3)
C53 C54 1.381(3)
C53 H53 0.9500
C54 C55 1.381(3)
C54 H54 0.9500
C55 C56 1.398(3)
C55 H55 0.9500
C56 C60 1.518(3)
C57 C59 1.520(3)
C57 C58 1.529(3)
C57 H57 1.0000
C58 H58A 0.9800
C58 H58B 0.9800
C58 H58C 0.9800
C59 H59A 0.9800
C59 H59B 0.9800
C59 H59C 0.9800
C60 C62 1.530(3)
C60 C61 1.531(3)
C60 H60 1.0000
C61 H61A 0.9800
C61 H61B 0.9800
C61 H61C 0.9800
C62 H62A 0.9800
C62 H62B 0.9800
C62 H62C 0.9800
C71 C72 1.390(3)
C71 C76 1.395(3)
C72 C73 1.396(3)
C72 C77 1.514(3)
C73 C74 1.373(3)
C73 H73 0.9500
C74 C75 1.370(3)
C74 H74 0.9500
C75 C76 1.397(3)
C75 H75 0.9500
C76 C80 1.512(3)
C77 C78 1.509(4)
C77 C79 1.525(4)
C77 H77 1.0000
C78 H78A 0.9800
C78 H78B 0.9800
C78 H78C 0.9800
C79 H79A 0.9800
C79 H79B 0.9800
C79 H79C 0.9800
C80 C81 1.522(4)
C80 C82 1.539(4)
C80 H80 1.0000
C81 H81A 0.9800
C81 H81B 0.9800
C81 H81C 0.9800
C82 H82A 0.9800
C82 H82B 0.9800
C82 H82C 0.9800
C91 C92 1.514(4)
C91 H91A 0.9800
C91 H91B 0.9800
C91 H91C 0.9800
C92 C97 1.381(3)
C92 C93 1.387(3)
C93 C94 1.386(4)
C93 H93 0.9500
C94 C95 1.384(4)
C94 H94 0.9500
C95 C96 1.381(4)
C95 H95 0.9500
C96 C97 1.381(3)
C96 H96 0.9500
C97 H97 0.9500
C101 C102 1.530(7)
C101 H10A 0.9800
C101 H10B 0.9800
C101 H10C 0.9800
C102 C103 1.3900
C102 C107 1.3900
C103 C104 1.3900
C103 H103 0.9500
C104 C105 1.3900
C104 H104 0.9500
C105 C106 1.3900
C105 H105 0.9500
C106 C107 1.3900
C106 H106 0.9500
C107 H107 0.9500
C201 C202 1.538(7)
C201 H20A 0.9800
C201 H20B 0.9800
C201 H20C 0.9800
C202 C203 1.3900
C202 C207 1.3900
C203 C204 1.3900
C203 H203 0.9500
C204 C205 1.3900
C204 H204 0.9500
C205 C206 1.3900
C205 H205 0.9500
C206 C207 1.3900
C206 H206 0.9500
C207 H207 0.9500

loop_
_geom_torsion_atom_site_label_1
_geom_torsion_atom_site_label_2
_geom_torsion_atom_site_label_3
_geom_torsion_atom_site_label_4
_geom_torsion
C33 N1 C1 O1 176.35(18)
C51 N1 C1 O1 0.8(3)
C33 N1 C1 C2 -4.3(3)
C51 N1 C1 C2 -179.85(16)
O1 C1 C2 C3 1.6(3)
N1 C1 C2 C3 -177.70(17)
O1 C1 C2 C34 -177.94(18)
N1 C1 C2 C34 2.7(3)
C34 C2 C3 C4 -1.8(3)
C1 C2 C3 C4 178.61(17)
C2 C3 C4 C5 0.6(3)
C3 C4 C5 C35 1.7(3)
C3 C4 C5 C6 179.62(17)
C4 C5 C6 C7 17.2(3)
C35 C5 C6 C7 -164.84(16)
C4 C5 C6 C36 -171.30(16)
C35 C5 C6 C36 6.6(2)
C36 C6 C7 C8 1.0(3)
C5 C6 C7 C8 172.13(15)
C6 C7 C8 C38 8.0(2)
C6 C7 C8 C9 -155.53(17)
C38 C8 C9 C10 -11.1(2)
C7 C8 C9 C10 152.34(17)
C8 C9 C10 C42 -0.6(2)
C8 C9 C10 C11 -173.49(15)
C9 C10 C11 C12 -17.6(3)
C42 C10 C11 C12 169.21(16)
C9 C10 C11 C43 164.50(16)
C42 C10 C11 C43 -8.7(2)
C43 C11 C12 C13 -0.4(3)
C10 C11 C12 C13 -178.31(17)
C11 C12 C13 C14 0.2(3)
C12 C13 C14 C44 0.2(3)
C12 C13 C14 C15 -178.17(17)
C16 N2 C15 O2 -178.6(2)
C71 N2 C15 O2 3.6(3)
C16 N2 C15 C14 1.1(3)
C71 N2 C15 C14 -176.67(16)
C13 C14 C15 O2 -0.7(3)
C44 C14 C15 O2 -179.03(19)
C13 C14 C15 N2 179.59(17)
C44 C14 C15 N2 1.3(3)
C15 N2 C16 O3 178.12(19)
C71 N2 C16 O3 -4.1(3)
C15 N2 C16 C17 -3.2(3)
C71 N2 C16 C17 174.58(16)
O3 C16 C17 C18 2.4(3)
N2 C16 C17 C18 -176.26(17)
O3 C16 C17 C44 -178.32(19)
N2 C16 C17 C44 3.1(3)
C44 C17 C18 C19 1.2(3)
C16 C17 C18 C19 -179.52(18)
C17 C18 C19 C20 0.0(3)
C18 C19 C20 C43 -1.5(3)
C18 C19 C20 C21 176.55(17)
C19 C20 C21 C22 13.5(3)
C43 C20 C21 C22 -168.49(16)
C19 C20 C21 C42 -172.81(16)
C43 C20 C21 C42 5.2(2)
C42 C21 C22 C23 -0.6(3)
C20 C21 C22 C23 172.91(16)
C21 C22 C23 C40 10.2(3)
C21 C22 C23 C24 -153.96(18)
C40 C23 C24 C25 -11.1(3)
C22 C23 C24 C25 153.13(18)
C23 C24 C25 C26 0.5(3)
C24 C25 C26 C41 10.8(3)
C24 C25 C26 C27 -153.55(18)
C41 C26 C27 C28 -9.3(3)
C25 C26 C27 C28 155.02(18)
C26 C27 C28 C36 -1.4(3)
C26 C27 C28 C29 -172.74(16)
C27 C28 C29 C30 -20.7(3)
C36 C28 C29 C30 167.72(16)
C27 C28 C29 C35 160.66(16)
C36 C28 C29 C35 -11.0(2)
C35 C29 C30 C31 -4.6(3)
C28 C29 C30 C31 176.70(16)
C29 C30 C31 C32 1.0(3)
C30 C31 C32 C34 3.1(3)
C30 C31 C32 C33 -177.53(16)
C1 N1 C33 O4 -178.68(18)
C51 N1 C33 O4 -3.3(3)
C1 N1 C33 C32 1.9(3)
C51 N1 C33 C32 177.31(16)
C31 C32 C33 O4 3.4(3)
C34 C32 C33 O4 -177.25(17)
C31 C32 C33 N1 -177.25(16)
C34 C32 C33 N1 2.1(2)
C3 C2 C34 C32 -178.52(17)
C1 C2 C34 C32 1.0(3)
C3 C2 C34 C35 0.8(3)
C1 C2 C34 C35 -179.64(16)
C31 C32 C34 C2 175.86(17)
C33 C32 C34 C2 -3.5(3)
C31 C32 C34 C35 -3.5(3)
C33 C32 C34 C35 177.18(16)
C2 C34 C35 C5 1.4(2)
C32 C34 C35 C5 -179.28(15)
C2 C34 C35 C29 -179.49(16)
C32 C34 C35 C29 -0.2(2)
C4 C5 C35 C34 -2.6(2)
C6 C5 C35 C34 179.40(15)
C4 C5 C35 C29 178.32(16)
C6 C5 C35 C29 0.3(2)
C30 C29 C35 C34 4.1(2)
C28 C29 C35 C34 -177.15(15)
C30 C29 C35 C5 -176.81(16)
C28 C29 C35 C5 1.9(2)
C7 C6 C36 C37 -9.4(2)
C5 C6 C36 C37 178.87(15)
C7 C6 C36 C28 154.59(16)
C5 C6 C36 C28 -17.2(2)
C27 C28 C36 C37 11.4(2)
C29 C28 C36 C37 -176.62(15)
C27 C28 C36 C6 -152.59(17)
C29 C28 C36 C6 19.4(2)
C6 C36 C37 C38 8.8(2)
C28 C36 C37 C38 -156.39(16)
C6 C36 C37 C41 154.31(16)
C28 C36 C37 C41 -10.9(2)
C7 C8 C38 C39 -153.51(16)
C9 C8 C38 C39 11.8(2)
C7 C8 C38 C37 -8.8(2)
C9 C8 C38 C37 156.54(16)
C36 C37 C38 C8 0.5(3)
C41 C37 C38 C8 -149.07(16)
C36 C37 C38 C39 149.52(16)
C41 C37 C38 C39 -0.01(19)
C8 C38 C39 C42 -0.7(3)
C37 C38 C39 C42 -150.07(16)
C8 C38 C39 C40 149.33(16)
C37 C38 C39 C40 -0.07(19)
C22 C23 C40 C39 -9.7(2)
C24 C23 C40 C39 156.56(16)
C22 C23 C40 C41 -155.72(16)
C24 C23 C40 C41 10.6(2)
C42 C39 C40 C23 -0.4(3)
C38 C39 C40 C23 -150.19(16)
C42 C39 C40 C41 149.92(16)
C38 C39 C40 C41 0.1(2)
C27 C26 C41 C37 10.1(2)
C25 C26 C41 C37 -156.29(16)
C27 C26 C41 C40 154.82(16)
C25 C26 C41 C40 -11.5(2)
C36 C37 C41 C26 -0.1(3)
C38 C37 C41 C26 149.34(17)
C36 C37 C41 C40 -149.31(17)
C38 C37 C41 C40 0.09(19)
C23 C40 C41 C26 0.8(3)
C39 C40 C41 C26 -149.27(16)
C23 C40 C41 C37 149.90(16)
C39 C40 C41 C37 -0.13(19)
C38 C39 C42 C10 -11.4(2)
C40 C39 C42 C10 -157.30(16)
C38 C39 C42 C21 156.18(16)
C40 C39 C42 C21 10.2(2)
C9 C10 C42 C39 11.8(2)
C11 C10 C42 C39 -174.72(15)
C9 C10 C42 C21 -154.66(16)
C11 C10 C42 C21 18.8(2)
C22 C21 C42 C39 -9.6(2)
C20 C21 C42 C39 176.40(15)
C22 C21 C42 C10 156.93(16)
C20 C21 C42 C10 -17.1(2)
C19 C20 C43 C44 1.7(2)
C21 C20 C43 C44 -176.38(15)
C19 C20 C43 C11 -178.30(16)
C21 C20 C43 C11 3.6(2)
C12 C11 C43 C44 0.3(2)
C10 C11 C43 C44 178.18(15)
C12 C11 C43 C20 -179.75(16)
C10 C11 C43 C20 -1.8(2)
C13 C14 C44 C17 -179.63(17)
C15 C14 C44 C17 -1.3(3)
C13 C14 C44 C43 -0.3(3)
C15 C14 C44 C43 177.95(16)
C18 C17 C44 C14 178.43(17)
C16 C17 C44 C14 -0.9(3)
C18 C17 C44 C43 -0.9(3)
C16 C17 C44 C43 179.83(16)
C20 C43 C44 C14 -179.86(16)
C11 C43 C44 C14 0.1(2)
C20 C43 C44 C17 -0.6(2)
C11 C43 C44 C17 179.42(16)
C33 N1 C51 C52 89.4(2)
C1 N1 C51 C52 -94.80(19)
C33 N1 C51 C56 -95.6(2)
C1 N1 C51 C56 80.2(2)
C56 C51 C52 C53 -0.9(3)
N1 C51 C52 C53 173.83(15)
C56 C51 C52 C57 -178.84(17)
N1 C51 C52 C57 -4.1(2)
C51 C52 C53 C54 -0.2(3)
C57 C52 C53 C54 177.80(17)
C52 C53 C54 C55 0.6(3)
C53 C54 C55 C56 0.0(3)
C52 C51 C56 C55 1.4(3)
N1 C51 C56 C55 -173.32(15)
C52 C51 C56 C60 -179.10(18)
N1 C51 C56 C60 6.1(3)
C54 C55 C56 C51 -0.9(3)
C54 C55 C56 C60 179.57(18)
C51 C52 C57 C59 -141.17(19)
C53 C52 C57 C59 40.9(3)
C51 C52 C57 C58 94.5(2)
C53 C52 C57 C58 -83.4(2)
C51 C56 C60 C62 -114.1(2)
C55 C56 C60 C62 65.3(2)
C51 C56 C60 C61 120.9(2)
C55 C56 C60 C61 -59.6(2)
C16 N2 C71 C72 95.5(2)
C15 N2 C71 C72 -86.6(2)
C16 N2 C71 C76 -83.6(2)
C15 N2 C71 C76 94.4(2)
C76 C71 C72 C73 -1.6(3)
N2 C71 C72 C73 179.41(18)
C76 C71 C72 C77 174.7(2)
N2 C71 C72 C77 -4.3(3)
C71 C72 C73 C74 2.4(3)
C77 C72 C73 C74 -174.0(2)
C72 C73 C74 C75 -1.2(3)
C73 C74 C75 C76 -1.0(3)
C72 C71 C76 C75 -0.5(3)
N2 C71 C76 C75 178.52(17)
C72 C71 C76 C80 -179.4(2)
N2 C71 C76 C80 -0.4(3)
C74 C75 C76 C71 1.8(3)
C74 C75 C76 C80 -179.2(2)
C71 C72 C77 C78 126.8(3)
C73 C72 C77 C78 -57.0(3)
C71 C72 C77 C79 -108.9(3)
C73 C72 C77 C79 67.2(3)
C71 C76 C80 C81 -130.0(2)
C75 C76 C80 C81 51.1(3)
C71 C76 C80 C82 105.7(2)
C75 C76 C80 C82 -73.2(3)
C97 C92 C93 C94 -0.8(4)
C91 C92 C93 C94 179.1(3)
C92 C93 C94 C95 1.0(4)
C93 C94 C95 C96 -1.3(4)
C94 C95 C96 C97 1.5(4)
C93 C92 C97 C96 1.0(4)
C91 C92 C97 C96 -178.9(3)
C95 C96 C97 C92 -1.3(4)
C107 C102 C103 C104 0.0
C101 C102 C103 C104 -177.8(8)
C102 C103 C104 C105 0.0
C103 C104 C105 C106 0.0
C104 C105 C106 C107 0.0
C105 C106 C107 C102 0.0
C103 C102 C107 C106 0.0
C101 C102 C107 C106 178.0(7)
C207 C202 C203 C204 0.0
C201 C202 C203 C204 178.9(7)
C202 C203 C204 C205 0.0
C203 C204 C205 C206 0.0
C204 C205 C206 C207 0.0
C205 C206 C207 C202 0.0
C203 C202 C207 C206 0.0
C201 C202 C207 C206 -179.1(6)
